data_7016125
loop_
_publ_author_name
'Chandrasekhar, Vadapalli'
'Pandey, Mrituanjay D.'
'Gopal, Kandasamy'
'Azhakar, Ramachandran'

_publ_section_title
;
 Assembly of a dinuclear silver complex containing an Ag(2)S(2) motif
 from a phosphorus-supported trishydrazone ligand. P[double bond,
 length as m-dash]S\\rightarrow Ag(I) coordination.
;
_journal_issue 31
_journal_name_full 'Dalton transactions (Cambridge, England : 2003)'
_journal_page_first 7873
_journal_page_last 7878
_journal_paper_doi 10.1039/c1dt10294j
_journal_volume 40
_journal_year 2011
_chemical_formula_moiety 'C66 H60 Ag2 N18 P2 S2, 4(C2 H3 N), 2(Cl O4)'
_chemical_formula_sum 'C74 H72 Ag2 Cl2 N22 O8 P2 S2'
_chemical_formula_weight 1810.24
_chemical_name_systematic
;
?
;
_space_group_IT_number 2
_symmetry_cell_setting triclinic
_symmetry_space_group_name_Hall '-P 1'
_symmetry_space_group_name_H-M 'P -1'
_atom_sites_solution_hydrogens geom
_atom_sites_solution_primary direct
_atom_sites_solution_secondary difmap
_audit_creation_method SHELXL-97
_cell_angle_alpha 80.692(5)
_cell_angle_beta 85.963(5)
_cell_angle_gamma 71.044(5)
_cell_formula_units_Z 1
_cell_length_a 10.753(5)
_cell_length_b 12.954(5)
_cell_length_c 15.432(5)
_cell_measurement_reflns_used 2246
_cell_measurement_temperature 100(2)
_cell_measurement_theta_max 23.43
_cell_measurement_theta_min 2.39
_cell_volume 2005.9(14)
_computing_structure_refinement 'SHELXL-97 (Sheldrick, 1997)'
_computing_structure_solution 'SHELXS-97 (Sheldrick, 1990)'
_diffrn_ambient_temperature 100(2)
_diffrn_measured_fraction_theta_full 0.974
_diffrn_measured_fraction_theta_max 0.974
_diffrn_measurement_device_type 'CCD area detector'
_diffrn_measurement_method 'omega scans'
_diffrn_radiation_monochromator graphite
_diffrn_radiation_source 'fine-focus sealed tube'
_diffrn_radiation_type MoK\a
_diffrn_radiation_wavelength 0.71069
_diffrn_reflns_av_R_equivalents 0.0379
_diffrn_reflns_av_sigmaI/netI 0.0864
_diffrn_reflns_limit_h_max 13
_diffrn_reflns_limit_h_min -11
_diffrn_reflns_limit_k_max 16
_diffrn_reflns_limit_k_min -15
_diffrn_reflns_limit_l_max 15
_diffrn_reflns_limit_l_min -19
_diffrn_reflns_number 11713
_diffrn_reflns_theta_full 26.50
_diffrn_reflns_theta_max 26.50
_diffrn_reflns_theta_min 1.99
_exptl_absorpt_coefficient_mu 0.715
_exptl_absorpt_correction_T_max 0.9651
_exptl_absorpt_correction_T_min 0.9319
_exptl_absorpt_correction_type empirical
_exptl_absorpt_process_details sadabs
_exptl_crystal_colour Yellow
_exptl_crystal_density_diffrn 1.499
_exptl_crystal_density_method 'not measured'
_exptl_crystal_F_000 924
_exptl_crystal_size_max 0.10
_exptl_crystal_size_mid 0.09
_exptl_crystal_size_min 0.05
_refine_diff_density_max 2.240
_refine_diff_density_min -0.819
_refine_diff_density_rms 0.194
_refine_ls_extinction_coef 0.0053(16)
_refine_ls_extinction_method none
_refine_ls_goodness_of_fit_ref 1.082
_refine_ls_hydrogen_treatment constr
_refine_ls_matrix_type full
_refine_ls_number_parameters 480
_refine_ls_number_reflns 8106
_refine_ls_number_restraints 0
_refine_ls_restrained_S_all 1.082
_refine_ls_R_factor_all 0.0938
_refine_ls_R_factor_gt 0.0683
_refine_ls_shift/su_max 0.000
_refine_ls_shift/su_mean 0.000
_refine_ls_structure_factor_coef Fsqd
_refine_ls_weighting_details 'calc w=1/[\s^2^(Fo^2^)+(0.1323P)^2^+1.1749P] where P=(Fo^2^+2Fc^2^)/3'
_refine_ls_weighting_scheme calc
_refine_ls_wR_factor_gt 0.1789
_refine_ls_wR_factor_ref 0.2312
_reflns_number_gt 6031
_reflns_number_total 8106
_reflns_threshold_expression >2sigma(I)
_cod_data_source_file c1dt10294j.txt
_cod_data_source_block compound_3_4MeCN
_cod_depositor_comments
;
The following automatic conversions were performed:

'_symmetry_cell_setting' value 'Triclinic' changed to 'triclinic'
according to /home/saulius/struct/CIF-dictionaries/cif_core.dic
dictionary named 'cif_core.dic' version 2.4.1 from 2010-06-29.

Automatic conversion script
Id: cif_fix_values 1715 2011-07-08 13:25:40Z adriana 
;
_cod_original_sg_symbol_Hall -P1
_cod_original_sg_symbol_H-M P-1
_cod_database_code 7016125

loop_
_symmetry_equiv_pos_as_xyz
'x, y, z'
'-x, -y, -z'

loop_
_atom_site_label
_atom_site_type_symbol
_atom_site_fract_x
_atom_site_fract_y
_atom_site_fract_z
_atom_site_U_iso_or_equiv
_atom_site_adp_type
_atom_site_occupancy
_atom_site_symmetry_multiplicity
_atom_site_calc_flag
_atom_site_refinement_flags
_atom_site_disorder_assembly
_atom_site_disorder_group
C1 C 0.8185(7) 0.3748(6) 0.7908(4) 0.0337(15) Uani 1 1 d . . .
H1A H 0.7425 0.4395 0.7886 0.051 Uiso 1 1 calc R . .
H1B H 0.8746 0.3738 0.8369 0.051 Uiso 1 1 calc R . .
H1C H 0.7914 0.3102 0.8021 0.051 Uiso 1 1 calc R . .
C2 C 1.2600(6) 0.3058(5) 0.7866(4) 0.0314(14) Uani 1 1 d . . .
H2A H 1.2777 0.2957 0.8481 0.047 Uiso 1 1 calc R . .
H2B H 1.2683 0.3752 0.7589 0.047 Uiso 1 1 calc R . .
H2C H 1.3217 0.2471 0.7601 0.047 Uiso 1 1 calc R . .
C3 C 0.9923(8) 0.4777(5) 0.1645(4) 0.0372(16) Uani 1 1 d . . .
H3A H 1.0830 0.4513 0.1464 0.056 Uiso 1 1 calc R . .
H3B H 0.9510 0.5492 0.1319 0.056 Uiso 1 1 calc R . .
H3C H 0.9485 0.4274 0.1537 0.056 Uiso 1 1 calc R . .
C4 C 0.7175(6) 0.3643(5) 0.6366(4) 0.0279(13) Uani 1 1 d . . .
H4 H 0.6750 0.3589 0.6909 0.033 Uiso 1 1 calc R . .
C5 C 0.6520(6) 0.3636(5) 0.5570(4) 0.0276(13) Uani 1 1 d . . .
C6 C 0.5285(6) 0.3409(6) 0.5683(5) 0.0342(15) Uani 1 1 d . . .
H6 H 0.4933 0.3280 0.6242 0.041 Uiso 1 1 calc R . .
C7 C 0.4647(7) 0.3388(6) 0.4965(6) 0.0427(18) Uani 1 1 d . . .
H7 H 0.3854 0.3238 0.5025 0.051 Uiso 1 1 calc R . .
C8 C 0.4615(7) 0.3615(7) 0.3308(6) 0.051(2) Uani 1 1 d . . .
H8 H 0.3799 0.3506 0.3329 0.061 Uiso 1 1 calc R . .
C9 C 0.5202(8) 0.3781(7) 0.2517(5) 0.0467(19) Uani 1 1 d . . .
H9 H 0.4818 0.3747 0.2006 0.056 Uiso 1 1 calc R . .
C10 C 0.6365(8) 0.3998(6) 0.2480(5) 0.0429(18) Uani 1 1 d . . .
H10 H 0.6739 0.4149 0.1932 0.051 Uiso 1 1 calc R . .
C11 C 0.7011(7) 0.4005(6) 0.3217(4) 0.0329(15) Uani 1 1 d . . .
H11 H 0.7817 0.4134 0.3171 0.039 Uiso 1 1 calc R . .
C12 C 0.6407(6) 0.3808(5) 0.4056(4) 0.0288(14) Uani 1 1 d . . .
C13 C 0.5206(6) 0.3601(6) 0.4106(5) 0.0356(16) Uani 1 1 d . . .
C14 C 1.1733(6) 0.1326(5) 0.8521(4) 0.0228(12) Uani 1 1 d . . .
H14 H 1.2529 0.1382 0.8670 0.027 Uiso 1 1 calc R . .
C15 C 1.1380(6) 0.0310(5) 0.8829(4) 0.0238(12) Uani 1 1 d . . .
C16 C 1.0077(6) 0.0283(5) 0.8777(4) 0.0265(13) Uani 1 1 d . . .
H16 H 0.9393 0.0916 0.8580 0.032 Uiso 1 1 calc R . .
C17 C 0.9870(6) -0.0702(5) 0.9027(4) 0.0257(13) Uani 1 1 d . . .
H17 H 0.9029 -0.0748 0.8999 0.031 Uiso 1 1 calc R . .
C18 C 1.0779(6) -0.2711(5) 0.9578(4) 0.0293(14) Uani 1 1 d . . .
H18 H 0.9959 -0.2802 0.9560 0.035 Uiso 1 1 calc R . .
C19 C 1.1835(6) -0.3598(5) 0.9845(4) 0.0284(14) Uani 1 1 d . . .
H19 H 1.1735 -0.4292 0.9995 0.034 Uiso 1 1 calc R . .
C20 C 1.3074(7) -0.3476(5) 0.9898(4) 0.0309(14) Uani 1 1 d . . .
H20 H 1.3788 -0.4088 1.0087 0.037 Uiso 1 1 calc R . .
C21 C 1.3239(6) -0.2464(5) 0.9672(4) 0.0300(14) Uani 1 1 d . . .
H21 H 1.4061 -0.2386 0.9719 0.036 Uiso 1 1 calc R . .
C22 C 1.0908(6) -0.1655(5) 0.9328(4) 0.0235(12) Uani 1 1 d . . .
C23 C 1.2176(6) -0.1549(5) 0.9372(4) 0.0220(12) Uani 1 1 d . . .
C24 C 1.0701(6) 0.2968(5) 0.2911(4) 0.0270(13) Uani 1 1 d . . .
H24 H 1.0775 0.2925 0.2313 0.032 Uiso 1 1 calc R . .
C25 C 1.1069(6) 0.1966(5) 0.3553(4) 0.0256(13) Uani 1 1 d . . .
C26 C 1.1771(7) 0.0972(5) 0.3255(4) 0.0322(15) Uani 1 1 d . . .
H26 H 1.2015 0.0969 0.2665 0.039 Uiso 1 1 calc R . .
C27 C 1.2100(7) 0.0010(5) 0.3819(4) 0.0326(15) Uani 1 1 d . . .
H27 H 1.2543 -0.0656 0.3619 0.039 Uiso 1 1 calc R . .
C28 C 1.2063(7) -0.0913(5) 0.5353(5) 0.0344(15) Uani 1 1 d . . .
H28 H 1.2525 -0.1596 0.5187 0.041 Uiso 1 1 calc R . .
C29 C 1.1686(7) -0.0837(5) 0.6205(4) 0.0310(14) Uani 1 1 d . . .
H29 H 1.1891 -0.1470 0.6620 0.037 Uiso 1 1 calc R . .
C30 C 1.0995(7) 0.0183(6) 0.6460(4) 0.0342(15) Uani 1 1 d . . .
H30 H 1.0756 0.0224 0.7048 0.041 Uiso 1 1 calc R . .
C31 C 1.0666(6) 0.1118(5) 0.5865(4) 0.0271(13) Uani 1 1 d . . .
H31 H 1.0198 0.1790 0.6048 0.033 Uiso 1 1 calc R . .
C32 C 1.1751(6) 0.0047(5) 0.4719(4) 0.0281(14) Uani 1 1 d . . .
C33 C 1.1031(6) 0.1079(5) 0.4966(4) 0.0243(12) Uani 1 1 d . . .
C35 C 0.6284(8) 0.1108(7) 0.8396(5) 0.0442(18) Uiso 1 1 d . . .
C36 C 0.5879(7) 0.0381(6) 0.9075(5) 0.0387(16) Uiso 1 1 d . . .
H36A H 0.6199 -0.0357 0.8936 0.058 Uiso 1 1 calc R . .
H36B H 0.4936 0.0615 0.9118 0.058 Uiso 1 1 calc R . .
H36C H 0.6231 0.0400 0.9624 0.058 Uiso 1 1 calc R . .
C37 C 0.4530(14) 1.0132(13) 0.6972(10) 0.103(4) Uiso 1 1 d . . .
C38 C 0.4720(14) 0.8969(12) 0.7443(10) 0.116(5) Uiso 1 1 d . . .
H38A H 0.4459 0.8995 0.8049 0.174 Uiso 1 1 calc R . .
H38B H 0.5630 0.8534 0.7405 0.174 Uiso 1 1 calc R . .
H38C H 0.4193 0.8642 0.7173 0.174 Uiso 1 1 calc R . .
N1 N 0.8908(5) 0.3764(4) 0.7062(3) 0.0252(11) Uani 1 1 d . . .
N2 N 0.8333(5) 0.3723(4) 0.6314(3) 0.0236(11) Uani 1 1 d . . .
N3 N 1.1274(5) 0.3050(4) 0.7759(3) 0.0238(11) Uani 1 1 d . . .
N4 N 1.0918(5) 0.2122(4) 0.8046(3) 0.0225(10) Uani 1 1 d . . .
N5 N 1.0269(5) 0.3917(4) 0.3186(3) 0.0246(11) Uani 1 1 d . . .
N6 N 0.9841(5) 0.4858(4) 0.2588(3) 0.0274(11) Uani 1 1 d . . .
N7 N 0.7076(5) 0.3808(4) 0.4790(3) 0.0257(11) Uani 1 1 d . . .
N8 N 1.2392(5) -0.0546(4) 0.9133(3) 0.0268(11) Uani 1 1 d . . .
N9 N 1.0685(5) 0.2037(4) 0.4387(3) 0.0252(11) Uani 1 1 d . . .
N10 N 0.6671(9) 0.1664(8) 0.7859(7) 0.086(3) Uiso 1 1 d . . .
N11 N 0.4340(13) 1.0988(13) 0.6605(9) 0.132(5) Uiso 1 1 d . . .
O1 O 0.3465(5) 0.3584(5) 0.0877(4) 0.0541(15) Uani 1 1 d . . .
O2 O 0.2399(5) 0.2250(4) 0.1178(3) 0.0442(13) Uani 1 1 d . . .
O3 O 0.1774(4) 0.3654(4) -0.0018(3) 0.0313(10) Uani 1 1 d . . .
O4 O 0.3822(4) 0.2225(4) -0.0041(3) 0.0379(11) Uani 1 1 d . . .
S1 S 1.11565(15) 0.40075(12) 0.58174(10) 0.0246(3) Uani 1 1 d . . .
Cl1 Cl 0.28721(14) 0.29326(13) 0.04962(10) 0.0287(3) Uani 1 1 d . . .
Ag1 Ag 0.93318(4) 0.37626(4) 0.47694(3) 0.02616(18) Uani 1 1 d . . .
P1 P 1.03606(15) 0.39808(12) 0.69824(10) 0.0227(3) Uani 1 1 d . . .

loop_
_atom_site_aniso_label
_atom_site_aniso_U_11
_atom_site_aniso_U_22
_atom_site_aniso_U_33
_atom_site_aniso_U_23
_atom_site_aniso_U_13
_atom_site_aniso_U_12
C1 0.037(4) 0.044(4) 0.016(3) -0.005(3) 0.000(3) -0.007(3)
C2 0.044(4) 0.026(3) 0.027(3) 0.004(3) -0.007(3) -0.017(3)
C3 0.066(5) 0.026(3) 0.018(3) -0.005(3) -0.001(3) -0.012(3)
C4 0.034(3) 0.023(3) 0.026(3) -0.007(2) 0.005(3) -0.009(3)
C5 0.026(3) 0.024(3) 0.032(3) -0.002(3) 0.000(3) -0.007(3)
C6 0.029(3) 0.043(4) 0.033(4) -0.011(3) 0.013(3) -0.015(3)
C7 0.023(3) 0.041(4) 0.066(5) -0.021(4) -0.001(3) -0.007(3)
C8 0.033(4) 0.057(5) 0.066(6) -0.023(4) -0.012(4) -0.009(4)
C9 0.046(4) 0.051(5) 0.040(4) -0.011(4) -0.017(4) -0.005(4)
C10 0.061(5) 0.030(4) 0.033(4) -0.008(3) -0.013(3) -0.004(3)
C11 0.037(4) 0.033(4) 0.026(3) -0.002(3) -0.002(3) -0.009(3)
C12 0.034(3) 0.023(3) 0.024(3) -0.004(2) -0.007(3) 0.000(3)
C13 0.026(3) 0.031(4) 0.046(4) -0.012(3) -0.003(3) -0.001(3)
C14 0.032(3) 0.019(3) 0.018(3) 0.001(2) 0.000(2) -0.010(2)
C15 0.031(3) 0.020(3) 0.020(3) 0.000(2) 0.000(2) -0.009(2)
C16 0.022(3) 0.037(4) 0.017(3) -0.003(2) 0.003(2) -0.004(3)
C17 0.027(3) 0.036(4) 0.014(3) 0.001(2) 0.001(2) -0.012(3)
C18 0.034(3) 0.037(4) 0.021(3) -0.003(3) 0.006(3) -0.019(3)
C19 0.043(4) 0.021(3) 0.020(3) -0.002(2) 0.002(3) -0.010(3)
C20 0.038(4) 0.025(3) 0.024(3) -0.003(3) 0.001(3) -0.003(3)
C21 0.024(3) 0.035(4) 0.030(3) 0.001(3) 0.002(3) -0.012(3)
C22 0.029(3) 0.026(3) 0.013(3) 0.000(2) 0.005(2) -0.009(3)
C23 0.030(3) 0.021(3) 0.019(3) -0.005(2) 0.002(2) -0.013(2)
C24 0.038(3) 0.025(3) 0.014(3) 0.000(2) 0.001(2) -0.005(3)
C25 0.036(3) 0.022(3) 0.018(3) -0.003(2) 0.002(2) -0.009(3)
C26 0.045(4) 0.028(3) 0.024(3) -0.007(3) 0.010(3) -0.014(3)
C27 0.043(4) 0.019(3) 0.027(3) -0.001(3) 0.006(3) 0.000(3)
C28 0.045(4) 0.022(3) 0.039(4) -0.006(3) 0.002(3) -0.013(3)
C29 0.044(4) 0.023(3) 0.025(3) 0.002(3) -0.005(3) -0.013(3)
C30 0.046(4) 0.037(4) 0.019(3) -0.004(3) 0.000(3) -0.013(3)
C31 0.037(3) 0.020(3) 0.025(3) -0.001(2) 0.000(3) -0.012(3)
C32 0.032(3) 0.026(3) 0.024(3) 0.000(3) 0.005(3) -0.009(3)
C33 0.031(3) 0.026(3) 0.018(3) 0.001(2) -0.004(2) -0.013(3)
N1 0.033(3) 0.033(3) 0.009(2) 0.002(2) 0.001(2) -0.013(2)
N2 0.027(3) 0.019(2) 0.019(3) -0.0011(19) -0.004(2) 0.000(2)
N3 0.030(3) 0.020(2) 0.022(3) -0.001(2) -0.002(2) -0.009(2)
N4 0.030(3) 0.020(3) 0.019(2) 0.0005(19) 0.004(2) -0.012(2)
N5 0.029(3) 0.022(3) 0.020(3) -0.001(2) 0.003(2) -0.006(2)
N6 0.046(3) 0.017(2) 0.015(2) 0.0001(19) -0.002(2) -0.005(2)
N7 0.034(3) 0.017(2) 0.022(3) -0.001(2) -0.002(2) -0.005(2)
N8 0.028(3) 0.027(3) 0.023(3) 0.004(2) -0.002(2) -0.009(2)
N9 0.034(3) 0.023(3) 0.019(3) -0.002(2) 0.001(2) -0.009(2)
O1 0.044(3) 0.053(4) 0.070(4) -0.027(3) -0.018(3) -0.010(3)
O2 0.048(3) 0.035(3) 0.033(3) 0.011(2) 0.008(2) 0.000(2)
O3 0.026(2) 0.035(3) 0.030(2) 0.0020(19) -0.0042(19) -0.0076(19)
O4 0.031(2) 0.042(3) 0.036(3) -0.005(2) 0.005(2) -0.008(2)
S1 0.0326(8) 0.0226(8) 0.0178(7) -0.0023(6) 0.0020(6) -0.0086(6)
Cl1 0.0270(8) 0.0317(8) 0.0244(8) -0.0006(6) -0.0038(6) -0.0062(6)
Ag1 0.0325(3) 0.0260(3) 0.0189(3) -0.00267(18) 0.00347(19) -0.0089(2)
P1 0.0312(8) 0.0190(8) 0.0163(7) -0.0004(6) -0.0007(6) -0.0067(6)

loop_
_atom_type_symbol
_atom_type_description
_atom_type_scat_dispersion_real
_atom_type_scat_dispersion_imag
_atom_type_scat_source
C C 0.0033 0.0016 'International Tables Vol C Tables 4.2.6.8 and 6.1.1.4'
H H 0.0000 0.0000 'International Tables Vol C Tables 4.2.6.8 and 6.1.1.4'
N N 0.0061 0.0033 'International Tables Vol C Tables 4.2.6.8 and 6.1.1.4'
O O 0.0106 0.0060 'International Tables Vol C Tables 4.2.6.8 and 6.1.1.4'
S S 0.1246 0.1234 'International Tables Vol C Tables 4.2.6.8 and 6.1.1.4'
Cl Cl 0.1484 0.1585 'International Tables Vol C Tables 4.2.6.8 and 6.1.1.4'
Ag Ag -0.8971 1.1015 'International Tables Vol C Tables 4.2.6.8 and 6.1.1.4'
P P 0.1023 0.0942 'International Tables Vol C Tables 4.2.6.8 and 6.1.1.4'

loop_
_geom_angle_atom_site_label_1
_geom_angle_atom_site_label_2
_geom_angle_atom_site_label_3
_geom_angle
_geom_angle_site_symmetry_1
_geom_angle_site_symmetry_3
_geom_angle_publ_flag
N2 C4 C5 119.9(6) . . ?
N7 C5 C6 122.9(6) . . ?
N7 C5 C4 120.0(5) . . ?
C6 C5 C4 117.1(6) . . ?
C7 C6 C5 119.1(6) . . ?
C6 C7 C13 119.4(6) . . ?
C9 C8 C13 122.0(7) . . ?
C8 C9 C10 119.2(7) . . ?
C9 C10 C11 123.0(8) . . ?
C10 C11 C12 118.1(7) . . ?
N7 C12 C13 123.0(6) . . ?
N7 C12 C11 117.3(6) . . ?
C13 C12 C11 119.7(6) . . ?
C12 C13 C8 118.0(7) . . ?
C12 C13 C7 117.8(6) . . ?
C8 C13 C7 124.2(7) . . ?
N4 C14 C15 118.4(5) . . ?
N8 C15 C16 124.7(6) . . ?
N8 C15 C14 113.4(5) . . ?
C16 C15 C14 121.9(5) . . ?
C17 C16 C15 117.4(6) . . ?
C16 C17 C22 121.0(6) . . ?
C19 C18 C22 121.0(6) . . ?
C18 C19 C20 120.5(6) . . ?
C21 C20 C19 120.4(6) . . ?
C20 C21 C23 120.0(6) . . ?
C17 C22 C18 124.4(6) . . ?
C17 C22 C23 117.8(5) . . ?
C18 C22 C23 117.8(6) . . ?
N8 C23 C21 118.2(5) . . ?
N8 C23 C22 121.5(5) . . ?
C21 C23 C22 120.3(5) . . ?
N5 C24 C25 119.1(5) . . ?
N9 C25 C26 123.2(6) . . ?
N9 C25 C24 118.6(5) . . ?
C26 C25 C24 118.1(5) . . ?
C27 C26 C25 120.6(6) . . ?
C26 C27 C32 118.3(6) . . ?
C29 C28 C32 119.9(6) . . ?
C28 C29 C30 120.4(6) . . ?
C31 C30 C29 121.1(6) . . ?
C30 C31 C33 120.5(6) . . ?
C33 C32 C28 120.1(6) . . ?
C33 C32 C27 117.6(6) . . ?
C28 C32 C27 122.2(6) . . ?
N9 C33 C32 123.3(5) . . ?
N9 C33 C31 118.9(6) . . ?
C32 C33 C31 117.9(5) . . ?
N10 C35 C36 176.8(10) . . ?
N11 C37 C38 176.7(17) . . ?
N2 N1 C1 120.2(5) . . ?
N2 N1 P1 118.8(4) . . ?
C1 N1 P1 120.6(4) . . ?
C4 N2 N1 118.9(5) . . ?
C4 N2 Ag1 114.2(4) . . ?
N1 N2 Ag1 126.9(4) . . ?
N4 N3 C2 121.3(5) . . ?
N4 N3 P1 117.2(4) . . ?
C2 N3 P1 117.9(4) . . ?
C14 N4 N3 117.3(5) . . ?
C24 N5 N6 119.3(5) . . ?
C24 N5 Ag1 111.9(4) . . ?
N6 N5 Ag1 122.6(3) . . ?
N5 N6 C3 119.6(5) . . ?
N5 N6 P1 113.1(4) . 2_766 ?
C3 N6 P1 125.3(4) . 2_766 ?
C5 N7 C12 117.7(5) . . ?
C5 N7 Ag1 116.9(4) . . ?
C12 N7 Ag1 124.3(4) . . ?
C15 N8 C23 117.5(5) . . ?
C25 N9 C33 116.9(5) . . ?
C25 N9 Ag1 119.2(4) . . ?
C33 N9 Ag1 123.7(4) . . ?
P1 S1 Ag1 104.57(8) . . ?
P1 S1 Ag1 103.40(7) . 2_766 ?
Ag1 S1 Ag1 95.51(5) . 2_766 ?
O1 Cl1 O2 109.7(4) . . ?
O1 Cl1 O3 108.9(3) . . ?
O2 Cl1 O3 108.6(3) . . ?
O1 Cl1 O4 110.3(3) . . ?
O2 Cl1 O4 108.4(3) . . ?
O3 Cl1 O4 110.8(3) . . ?
N9 Ag1 N7 108.38(17) . . ?
N9 Ag1 N2 116.14(16) . . ?
N7 Ag1 N2 67.81(17) . . ?
N9 Ag1 N5 67.02(16) . . ?
N7 Ag1 N5 111.28(17) . . ?
N2 Ag1 N5 176.82(15) . . ?
N9 Ag1 S1 95.38(13) . . ?
N7 Ag1 S1 141.13(12) . . ?
N2 Ag1 S1 74.24(12) . . ?
N5 Ag1 S1 106.14(12) . . ?
N9 Ag1 S1 138.84(12) . 2_766 ?
N7 Ag1 S1 96.13(12) . 2_766 ?
N2 Ag1 S1 103.46(11) . 2_766 ?
N5 Ag1 S1 73.50(11) . 2_766 ?
S1 Ag1 S1 84.49(5) . 2_766 ?
N1 P1 N3 105.2(3) . . ?
N1 P1 N6 107.0(3) . 2_766 ?
N3 P1 N6 99.8(3) . 2_766 ?
N1 P1 S1 115.21(19) . . ?
N3 P1 S1 115.16(19) . . ?
N6 P1 S1 113.0(2) 2_766 . ?

loop_
_geom_bond_atom_site_label_1
_geom_bond_atom_site_label_2
_geom_bond_distance
_geom_bond_site_symmetry_2
_geom_bond_publ_flag
C1 N1 1.472(7) . ?
C2 N3 1.451(8) . ?
C3 N6 1.469(8) . ?
C4 N2 1.278(8) . ?
C4 C5 1.461(9) . ?
C5 N7 1.325(8) . ?
C5 C6 1.443(9) . ?
C6 C7 1.353(10) . ?
C7 C13 1.438(11) . ?
C8 C9 1.352(12) . ?
C8 C13 1.421(10) . ?
C9 C10 1.364(11) . ?
C10 C11 1.377(9) . ?
C11 C12 1.430(9) . ?
C12 N7 1.384(8) . ?
C12 C13 1.397(9) . ?
C14 N4 1.275(7) . ?
C14 C15 1.483(8) . ?
C15 N8 1.324(8) . ?
C15 C16 1.422(8) . ?
C16 C17 1.356(9) . ?
C17 C22 1.406(8) . ?
C18 C19 1.358(9) . ?
C18 C22 1.408(9) . ?
C19 C20 1.400(10) . ?
C20 C21 1.367(9) . ?
C21 C23 1.394(9) . ?
C22 C23 1.422(8) . ?
C23 N8 1.380(7) . ?
C24 N5 1.296(8) . ?
C24 C25 1.458(8) . ?
C25 N9 1.332(7) . ?
C25 C26 1.396(8) . ?
C26 C27 1.356(9) . ?
C27 C32 1.417(9) . ?
C28 C29 1.356(9) . ?
C28 C32 1.414(9) . ?
C29 C30 1.394(9) . ?
C30 C31 1.357(9) . ?
C31 C33 1.420(9) . ?
C32 C33 1.409(8) . ?
C33 N9 1.365(7) . ?
C35 N10 1.154(11) . ?
C35 C36 1.434(10) . ?
C37 N11 1.122(17) . ?
C37 C38 1.520(19) . ?
N1 N2 1.363(7) . ?
N1 P1 1.668(5) . ?
N2 Ag1 2.545(5) . ?
N3 N4 1.375(7) . ?
N3 P1 1.668(5) . ?
N5 N6 1.372(7) . ?
N5 Ag1 2.579(5) . ?
N6 P1 1.685(5) 2_766 ?
N7 Ag1 2.405(5) . ?
N9 Ag1 2.378(5) . ?
O1 Cl1 1.424(5) . ?
O2 Cl1 1.436(5) . ?
O3 Cl1 1.440(4) . ?
O4 Cl1 1.446(5) . ?
S1 P1 1.936(2) . ?
S1 Ag1 2.7538(18) . ?
S1 Ag1 2.7703(19) 2_766 ?
Ag1 S1 2.7703(19) 2_766 ?
P1 N6 1.685(5) 2_766 ?

loop_
_geom_torsion_atom_site_label_1
_geom_torsion_atom_site_label_2
_geom_torsion_atom_site_label_3
_geom_torsion_atom_site_label_4
_geom_torsion
_geom_torsion_site_symmetry_1
_geom_torsion_site_symmetry_2
_geom_torsion_site_symmetry_3
_geom_torsion_site_symmetry_4
_geom_torsion_publ_flag
N2 C4 C5 N7 -5.9(9) . . . . ?
N2 C4 C5 C6 172.7(6) . . . . ?
N7 C5 C6 C7 -1.2(10) . . . . ?
C4 C5 C6 C7 -179.6(6) . . . . ?
C5 C6 C7 C13 -0.5(10) . . . . ?
C13 C8 C9 C10 -3.4(12) . . . . ?
C8 C9 C10 C11 3.2(12) . . . . ?
C9 C10 C11 C12 -2.0(11) . . . . ?
C10 C11 C12 N7 179.4(6) . . . . ?
C10 C11 C12 C13 0.9(9) . . . . ?
N7 C12 C13 C8 -179.5(6) . . . . ?
C11 C12 C13 C8 -1.1(10) . . . . ?
N7 C12 C13 C7 0.5(9) . . . . ?
C11 C12 C13 C7 178.9(6) . . . . ?
C9 C8 C13 C12 2.4(11) . . . . ?
C9 C8 C13 C7 -177.6(7) . . . . ?
C6 C7 C13 C12 0.8(10) . . . . ?
C6 C7 C13 C8 -179.2(7) . . . . ?
N4 C14 C15 N8 164.9(5) . . . . ?
N4 C14 C15 C16 -13.9(8) . . . . ?
N8 C15 C16 C17 -2.6(9) . . . . ?
C14 C15 C16 C17 176.1(5) . . . . ?
C15 C16 C17 C22 0.2(9) . . . . ?
C22 C18 C19 C20 1.5(9) . . . . ?
C18 C19 C20 C21 -0.6(9) . . . . ?
C19 C20 C21 C23 -1.2(9) . . . . ?
C16 C17 C22 C18 -178.4(6) . . . . ?
C16 C17 C22 C23 0.8(8) . . . . ?
C19 C18 C22 C17 178.6(6) . . . . ?
C19 C18 C22 C23 -0.6(9) . . . . ?
C20 C21 C23 N8 -178.6(6) . . . . ?
C20 C21 C23 C22 2.1(9) . . . . ?
C17 C22 C23 N8 0.2(8) . . . . ?
C18 C22 C23 N8 179.5(5) . . . . ?
C17 C22 C23 C21 179.5(5) . . . . ?
C18 C22 C23 C21 -1.2(8) . . . . ?
N5 C24 C25 N9 14.7(9) . . . . ?
N5 C24 C25 C26 -167.5(6) . . . . ?
N9 C25 C26 C27 0.0(10) . . . . ?
C24 C25 C26 C27 -177.8(6) . . . . ?
C25 C26 C27 C32 -2.0(10) . . . . ?
C32 C28 C29 C30 -0.2(10) . . . . ?
C28 C29 C30 C31 1.0(10) . . . . ?
C29 C30 C31 C33 -0.6(10) . . . . ?
C29 C28 C32 C33 -1.1(10) . . . . ?
C29 C28 C32 C27 -178.8(7) . . . . ?
C26 C27 C32 C33 2.7(10) . . . . ?
C26 C27 C32 C28 -179.5(7) . . . . ?
C28 C32 C33 N9 -179.4(6) . . . . ?
C27 C32 C33 N9 -1.5(9) . . . . ?
C28 C32 C33 C31 1.5(9) . . . . ?
C27 C32 C33 C31 179.3(6) . . . . ?
C30 C31 C33 N9 -179.8(6) . . . . ?
C30 C31 C33 C32 -0.6(9) . . . . ?
C5 C4 N2 N1 177.9(5) . . . . ?
C5 C4 N2 Ag1 -2.9(7) . . . . ?
C1 N1 N2 C4 -1.7(8) . . . . ?
P1 N1 N2 C4 -174.6(4) . . . . ?
C1 N1 N2 Ag1 179.1(4) . . . . ?
P1 N1 N2 Ag1 6.2(6) . . . . ?
C15 C14 N4 N3 -179.2(5) . . . . ?
C2 N3 N4 C14 9.9(8) . . . . ?
P1 N3 N4 C14 168.1(4) . . . . ?
C25 C24 N5 N6 -175.8(5) . . . . ?
C25 C24 N5 Ag1 -22.6(7) . . . . ?
C24 N5 N6 C3 -2.2(9) . . . . ?
Ag1 N5 N6 C3 -152.4(5) . . . . ?
C24 N5 N6 P1 -167.0(5) . . . 2_766 ?
Ag1 N5 N6 P1 42.8(6) . . . 2_766 ?
C6 C5 N7 C12 2.4(9) . . . . ?
C4 C5 N7 C12 -179.1(5) . . . . ?
C6 C5 N7 Ag1 -166.6(5) . . . . ?
C4 C5 N7 Ag1 11.8(7) . . . . ?
C13 C12 N7 C5 -2.1(9) . . . . ?
C11 C12 N7 C5 179.5(6) . . . . ?
C13 C12 N7 Ag1 166.0(5) . . . . ?
C11 C12 N7 Ag1 -12.4(7) . . . . ?
C16 C15 N8 C23 3.6(9) . . . . ?
C14 C15 N8 C23 -175.2(5) . . . . ?
C21 C23 N8 C15 178.4(5) . . . . ?
C22 C23 N8 C15 -2.3(8) . . . . ?
C26 C25 N9 C33 1.3(9) . . . . ?
C24 C25 N9 C33 179.0(5) . . . . ?
C26 C25 N9 Ag1 -174.5(5) . . . . ?
C24 C25 N9 Ag1 3.2(8) . . . . ?
C32 C33 N9 C25 -0.5(9) . . . . ?
C31 C33 N9 C25 178.7(6) . . . . ?
C32 C33 N9 Ag1 175.1(4) . . . . ?
C31 C33 N9 Ag1 -5.7(8) . . . . ?
C25 N9 Ag1 N7 95.8(5) . . . . ?
C33 N9 Ag1 N7 -79.7(5) . . . . ?
C25 N9 Ag1 N2 169.5(4) . . . . ?
C33 N9 Ag1 N2 -6.0(5) . . . . ?
C25 N9 Ag1 N5 -10.2(4) . . . . ?
C33 N9 Ag1 N5 174.4(5) . . . . ?
C25 N9 Ag1 S1 -115.4(4) . . . . ?
C33 N9 Ag1 S1 69.1(5) . . . . ?
C25 N9 Ag1 S1 -27.7(5) . . . 2_766 ?
C33 N9 Ag1 S1 156.9(4) . . . 2_766 ?
C5 N7 Ag1 N9 102.3(4) . . . . ?
C12 N7 Ag1 N9 -66.0(5) . . . . ?
C5 N7 Ag1 N2 -9.2(4) . . . . ?
C12 N7 Ag1 N2 -177.4(5) . . . . ?
C5 N7 Ag1 N5 174.1(4) . . . . ?
C12 N7 Ag1 N5 5.9(5) . . . . ?
C5 N7 Ag1 S1 -22.4(5) . . . . ?
C12 N7 Ag1 S1 169.3(4) . . . . ?
C5 N7 Ag1 S1 -111.2(4) . . . 2_766 ?
C12 N7 Ag1 S1 80.5(4) . . . 2_766 ?
C4 N2 Ag1 N9 -94.2(4) . . . . ?
N1 N2 Ag1 N9 85.0(5) . . . . ?
C4 N2 Ag1 N7 6.1(4) . . . . ?
N1 N2 Ag1 N7 -174.7(5) . . . . ?
C4 N2 Ag1 N5 80(3) . . . . ?
N1 N2 Ag1 N5 -101(3) . . . . ?
C4 N2 Ag1 S1 177.5(4) . . . . ?
N1 N2 Ag1 S1 -3.3(4) . . . . ?
C4 N2 Ag1 S1 97.3(4) . . . 2_766 ?
N1 N2 Ag1 S1 -83.5(4) . . . 2_766 ?
C24 N5 Ag1 N9 17.0(4) . . . . ?
N6 N5 Ag1 N9 169.2(5) . . . . ?
C24 N5 Ag1 N7 -84.7(4) . . . . ?
N6 N5 Ag1 N7 67.5(5) . . . . ?
C24 N5 Ag1 N2 -157(3) . . . . ?
N6 N5 Ag1 N2 -5(3) . . . . ?
C24 N5 Ag1 S1 106.1(4) . . . . ?
N6 N5 Ag1 S1 -101.8(4) . . . . ?
C24 N5 Ag1 S1 -174.9(4) . . . 2_766 ?
N6 N5 Ag1 S1 -22.7(4) . . . 2_766 ?
P1 S1 Ag1 N9 -115.96(14) . . . . ?
Ag1 S1 Ag1 N9 138.64(12) 2_766 . . . ?
P1 S1 Ag1 N7 12.5(2) . . . . ?
Ag1 S1 Ag1 N7 -92.93(19) 2_766 . . . ?
P1 S1 Ag1 N2 -0.28(13) . . . . ?
Ag1 S1 Ag1 N2 -105.68(12) 2_766 . . . ?
P1 S1 Ag1 N5 176.44(13) . . . . ?
Ag1 S1 Ag1 N5 71.04(12) 2_766 . . . ?
P1 S1 Ag1 S1 105.40(8) . . . 2_766 ?
Ag1 S1 Ag1 S1 0.0 2_766 . . 2_766 ?
N2 N1 P1 N3 -133.7(4) . . . . ?
C1 N1 P1 N3 53.4(5) . . . . ?
N2 N1 P1 N6 120.8(4) . . . 2_766 ?
C1 N1 P1 N6 -52.1(5) . . . 2_766 ?
N2 N1 P1 S1 -5.8(5) . . . . ?
C1 N1 P1 S1 -178.7(4) . . . . ?
N4 N3 P1 N1 22.8(5) . . . . ?
C2 N3 P1 N1 -178.2(4) . . . . ?
N4 N3 P1 N6 133.5(4) . . . 2_766 ?
C2 N3 P1 N6 -67.5(5) . . . 2_766 ?
N4 N3 P1 S1 -105.2(4) . . . . ?
C2 N3 P1 S1 53.8(5) . . . . ?
Ag1 S1 P1 N1 2.9(2) . . . . ?
Ag1 S1 P1 N1 102.4(2) 2_766 . . . ?
Ag1 S1 P1 N3 125.7(2) . . . . ?
Ag1 S1 P1 N3 -134.9(2) 2_766 . . . ?
Ag1 S1 P1 N6 -120.5(2) . . . 2_766 ?
Ag1 S1 P1 N6 -21.1(2) 2_766 . . 2_766 ?
